data_7029464
loop_
_publ_author_name
'Amarante, Tatiana R.'
'Neves, Patr\'icia'
'Paz, Filipe A Almeida'
'Valente, Anabela A.'
'Pillinger, Martyn'
'Gon\,calves, Isabel S'

_publ_section_title
;
 Investigation of a dichlorodioxomolybdenum(vi)-pyrazolylpyridine complex
 and a hybrid derivative as catalysts in olefin epoxidation.
;
_journal_issue 16
_journal_name_full 'Dalton transactions (Cambridge, England : 2003)'
_journal_page_first 6059
_journal_page_last 6069
_journal_paper_doi 10.1039/c3dt52981a
_journal_volume 43
_journal_year 2014
_chemical_formula_moiety 'C13 H18 N3, Cl'
_chemical_formula_sum 'C13 H18 Cl N3'
_chemical_formula_weight 251.75
_chemical_name_systematic
; 
 ? 
;
_space_group_IT_number 14
_symmetry_cell_setting monoclinic
_symmetry_space_group_name_Hall '-P 2ybc'
_symmetry_space_group_name_H-M 'P 1 21/c 1'
_atom_sites_solution_hydrogens geom
_atom_sites_solution_primary direct
_atom_sites_solution_secondary difmap
_audit_creation_date '01 October 2013'
_audit_creation_method 'SHELXL-97, manual editing plus enCIFer'
_cell_angle_alpha 90.00
_cell_angle_beta 98.648(3)
_cell_angle_gamma 90.00
_cell_formula_units_Z 4
_cell_length_a 11.7600(7)
_cell_length_b 11.1632(6)
_cell_length_c 10.6280(6)
_cell_measurement_reflns_used 8906
_cell_measurement_temperature 150(2)
_cell_measurement_theta_max 27.84
_cell_measurement_theta_min 2.53
_cell_volume 1379.37(14)
_computing_cell_refinement 'APEX2 (Bruker, 2006)'
_computing_data_collection 'APEX2 (Bruker, 2006)'
_computing_data_reduction 'SAINT+ (Bruker, 2005)'
_computing_molecular_graphics 'DIAMOND (Brandenburg, 2009)'
_computing_publication_material 'SHELXTL (Sheldrick, 2008)'
_computing_structure_refinement 'SHELXTL (Sheldrick, 2008)'
_computing_structure_solution 'SHELXTL (Sheldrick, 2008)'
_diffrn_ambient_temperature 150(2)
_diffrn_measured_fraction_theta_full 0.996
_diffrn_measured_fraction_theta_max 0.996
_diffrn_measurement_device_type 'Bruker X8 Kappa CCD APEX II'
_diffrn_measurement_method '\w / \f scans'
_diffrn_radiation_monochromator graphite
_diffrn_radiation_source 'fine-focus sealed tube'
_diffrn_radiation_type MoK\a
_diffrn_radiation_wavelength 0.71073
_diffrn_reflns_av_R_equivalents 0.0507
_diffrn_reflns_av_sigmaI/netI 0.0356
_diffrn_reflns_limit_h_max 16
_diffrn_reflns_limit_h_min -16
_diffrn_reflns_limit_k_max 15
_diffrn_reflns_limit_k_min -15
_diffrn_reflns_limit_l_max 14
_diffrn_reflns_limit_l_min -14
_diffrn_reflns_number 33917
_diffrn_reflns_theta_full 29.13
_diffrn_reflns_theta_max 29.13
_diffrn_reflns_theta_min 3.65
_diffrn_standards_number 0
_exptl_absorpt_coefficient_mu 0.260
_exptl_absorpt_correction_T_max 0.9744
_exptl_absorpt_correction_T_min 0.9670
_exptl_absorpt_correction_type multi-scan
_exptl_absorpt_process_details
;
 SADABS (Sheldrick, 1997)
;
_exptl_crystal_colour Colourless
_exptl_crystal_density_diffrn 1.212
_exptl_crystal_density_method 'not measured'
_exptl_crystal_description Plate
_exptl_crystal_F_000 536
_exptl_crystal_size_max 0.13
_exptl_crystal_size_mid 0.10
_exptl_crystal_size_min 0.10
_refine_diff_density_max 0.539
_refine_diff_density_min -0.500
_refine_diff_density_rms 0.050
_refine_ls_extinction_method none
_refine_ls_goodness_of_fit_ref 0.965
_refine_ls_hydrogen_treatment mixed
_refine_ls_matrix_type full
_refine_ls_number_parameters 176
_refine_ls_number_reflns 3697
_refine_ls_number_restraints 1
_refine_ls_restrained_S_all 0.965
_refine_ls_R_factor_all 0.0640
_refine_ls_R_factor_gt 0.0415
_refine_ls_shift/su_max 0.001
_refine_ls_shift/su_mean 0.000
_refine_ls_structure_factor_coef Fsqd
_refine_ls_weighting_details 'calc w=1/[\s^2^(Fo^2^)+(0.0560P)^2^+0.6778P] where P=(Fo^2^+2Fc^2^)/3'
_refine_ls_weighting_scheme calc
_refine_ls_wR_factor_gt 0.1009
_refine_ls_wR_factor_ref 0.1139
_reflns_number_gt 2768
_reflns_number_total 3697
_reflns_threshold_expression I>2\s(I)
_cod_data_source_file c3dt52981a.txt
_cod_data_source_block 1
_cod_depositor_comments
;
The following automatic conversions were performed:

'_symmetry_cell_setting' value 'Monoclinic' changed to 'monoclinic'
according to
/usr/data/users/saulius/crontab/automatic-downloads/current/RSC/lib/dictionaries/cif_core.dic
dictionary named 'cif_core.dic' version 2.4.2 from
2011-04-26.

'_exptl_absorpt_correction_type' value 'Multi-scan'
changed to 'multi-scan' according to
/usr/data/users/saulius/crontab/automatic-downloads/current/RSC/lib/dictionaries/cif_core.dic
dictionary named 'cif_core.dic' version 2.4.2 from 2011-04-26.

Automatic conversion script
Id: cif_fix_values 2281 2013-09-26 08:29:07Z andrius 
;
_cod_original_sg_symbol_H-M 'P 21/c'
_cod_database_code 7029464

loop_
_symmetry_equiv_pos_as_xyz
'x, y, z'
'-x, y+1/2, -z+1/2'
'-x, -y, -z'
'x, -y-1/2, z-1/2'

loop_
_atom_site_label
_atom_site_type_symbol
_atom_site_fract_x
_atom_site_fract_y
_atom_site_fract_z
_atom_site_U_iso_or_equiv
_atom_site_adp_type
_atom_site_occupancy
_atom_site_symmetry_multiplicity
_atom_site_calc_flag
_atom_site_refinement_flags
_atom_site_disorder_assembly
_atom_site_disorder_group
Cl1 Cl 0.18485(3) 0.93340(3) 0.01268(4) 0.02536(12) Uani 1 1 d . . .
N1 N 0.15129(11) 0.35436(13) 0.33501(13) 0.0273(3) Uani 1 1 d D . .
H1 H 0.1761(16) 0.4191(13) 0.3883(16) 0.041 Uiso 1 1 d D . .
N2 N 0.41777(11) 0.26135(13) 0.23174(14) 0.0305(3) Uani 1 1 d . A .
N3 N 0.51986(11) 0.31541(14) 0.26362(14) 0.0337(3) Uani 1 1 d . . .
C1 C 0.03753(13) 0.33068(17) 0.32168(17) 0.0326(4) Uani 1 1 d . . .
H1A H -0.0105 0.3767 0.3674 0.039 Uiso 1 1 calc R . .
C2 C -0.00895(14) 0.24089(17) 0.24286(18) 0.0360(4) Uani 1 1 d . . .
H2 H -0.0891 0.2247 0.2322 0.043 Uiso 1 1 calc R . .
C3 C 0.06378(14) 0.17374(17) 0.17846(17) 0.0350(4) Uani 1 1 d . . .
H3 H 0.0334 0.1104 0.1238 0.042 Uiso 1 1 calc R . .
C4 C 0.17995(14) 0.19887(16) 0.19383(16) 0.0310(4) Uani 1 1 d . . .
H4 H 0.2294 0.1526 0.1501 0.037 Uiso 1 1 calc R . .
C5 C 0.22469(13) 0.29199(14) 0.27342(14) 0.0257(3) Uani 1 1 d . A .
C6 C 0.34547(12) 0.32617(15) 0.29131(15) 0.0260(3) Uani 1 1 d . . .
C7 C 0.40199(13) 0.42212(16) 0.35982(16) 0.0314(4) Uani 1 1 d . A .
H7 H 0.3700 0.4807 0.4090 0.038 Uiso 1 1 calc R . .
C8 C 0.51414(14) 0.41175(18) 0.33929(17) 0.0368(4) Uani 1 1 d . A .
H8 H 0.5761 0.4628 0.3722 0.044 Uiso 1 1 calc R . .
C9 C 0.62050(15) 0.27037(19) 0.2119(2) 0.0449(5) Uani 0.704(7) 1 d P A -1
H9A H 0.6149 0.1821 0.2038 0.054 Uiso 0.704(7) 1 calc PR A -1
H9B H 0.6908 0.2892 0.2723 0.054 Uiso 0.704(7) 1 calc PR A -1
C10 C 0.6312(2) 0.3226(2) 0.0859(3) 0.0624(7) Uani 0.704(7) 1 d P A -1
H10A H 0.5558 0.3215 0.0300 0.075 Uiso 0.704(7) 1 calc PR A -1
H10B H 0.6870 0.2762 0.0445 0.075 Uiso 0.704(7) 1 calc PR A -1
C11 C 0.6740(3) 0.4549(3) 0.1104(3) 0.0449(10) Uani 0.704(7) 1 d P A -1
H11A H 0.6113 0.5038 0.1364 0.054 Uiso 0.704(7) 1 calc PR A -1
H11B H 0.7395 0.4560 0.1809 0.054 Uiso 0.704(7) 1 calc PR A -1
C12 C 0.7117(4) 0.5097(4) -0.0087(4) 0.0597(12) Uani 0.704(7) 1 d P A -1
H12A H 0.7210 0.5973 0.0030 0.072 Uiso 0.704(7) 1 calc PR A -1
H12B H 0.6513 0.4957 -0.0827 0.072 Uiso 0.704(7) 1 calc PR A -1
C13 C 0.8256(2) 0.4554(3) -0.0358(3) 0.0777(9) Uani 0.704(7) 1 d P A -1
H13A H 0.8469 0.4916 -0.1129 0.117 Uiso 0.704(7) 1 calc PR A -1
H13B H 0.8165 0.3687 -0.0480 0.117 Uiso 0.704(7) 1 calc PR A -1
H13C H 0.8861 0.4712 0.0363 0.117 Uiso 0.704(7) 1 calc PR A -1
C9' C 0.62050(15) 0.27037(19) 0.2119(2) 0.0449(5) Uani 0.296(7) 1 d P A -2
H9C H 0.6149 0.1821 0.2038 0.054 Uiso 0.296(7) 1 calc PR A -2
H9D H 0.6908 0.2892 0.2723 0.054 Uiso 0.296(7) 1 calc PR A -2
C10' C 0.6312(2) 0.3226(2) 0.0859(3) 0.0624(7) Uani 0.296(7) 1 d P A -2
H10C H 0.5773 0.2734 0.0266 0.075 Uiso 0.296(7) 1 calc PR A -2
H10D H 0.7088 0.2967 0.0722 0.075 Uiso 0.296(7) 1 calc PR A -2
C11' C 0.6196(7) 0.4500(7) 0.0226(7) 0.052(3) Uani 0.296(7) 1 d P A -2
H11C H 0.5918 0.4449 -0.0699 0.063 Uiso 0.296(7) 1 calc PR A -2
H11D H 0.5675 0.5023 0.0630 0.063 Uiso 0.296(7) 1 calc PR A -2
C12' C 0.7423(12) 0.4933(9) 0.0490(13) 0.070(3) Uani 0.296(7) 1 d P A -2
H12C H 0.7404 0.5820 0.0487 0.084 Uiso 0.296(7) 1 calc PR A -2
H12D H 0.7740 0.4682 0.1366 0.084 Uiso 0.296(7) 1 calc PR A -2
C13' C 0.8256(2) 0.4554(3) -0.0358(3) 0.0777(9) Uani 0.296(7) 1 d P A -2
H13D H 0.9002 0.4935 -0.0077 0.117 Uiso 0.296(7) 1 calc PR A -2
H13E H 0.7970 0.4796 -0.1234 0.117 Uiso 0.296(7) 1 calc PR A -2
H13F H 0.8345 0.3681 -0.0319 0.117 Uiso 0.296(7) 1 calc PR A -2

loop_
_atom_site_aniso_label
_atom_site_aniso_U_11
_atom_site_aniso_U_22
_atom_site_aniso_U_33
_atom_site_aniso_U_23
_atom_site_aniso_U_13
_atom_site_aniso_U_12
Cl1 0.01864(17) 0.0236(2) 0.0336(2) 0.00361(16) 0.00333(13) -0.00101(14)
N1 0.0225(6) 0.0278(7) 0.0317(7) -0.0069(6) 0.0048(5) -0.0006(5)
N2 0.0208(6) 0.0303(8) 0.0400(8) -0.0066(6) 0.0038(5) 0.0006(5)
N3 0.0184(6) 0.0394(9) 0.0430(8) -0.0116(7) 0.0037(6) 0.0012(6)
C1 0.0223(7) 0.0369(10) 0.0395(9) -0.0066(7) 0.0078(6) -0.0001(7)
C2 0.0213(7) 0.0408(10) 0.0455(10) -0.0060(8) 0.0039(7) -0.0058(7)
C3 0.0293(8) 0.0336(10) 0.0410(9) -0.0101(8) 0.0011(7) -0.0060(7)
C4 0.0262(7) 0.0300(9) 0.0366(8) -0.0091(7) 0.0040(6) -0.0006(7)
C5 0.0223(7) 0.0260(8) 0.0283(7) -0.0019(6) 0.0025(6) 0.0014(6)
C6 0.0202(7) 0.0295(9) 0.0279(7) -0.0048(6) 0.0021(6) 0.0010(6)
C7 0.0229(7) 0.0387(10) 0.0327(8) -0.0133(7) 0.0041(6) -0.0022(7)
C8 0.0223(7) 0.0462(11) 0.0414(9) -0.0176(8) 0.0034(7) -0.0046(7)
C9 0.0210(8) 0.0474(12) 0.0672(13) -0.0206(10) 0.0100(8) 0.0030(7)
C10 0.0657(14) 0.0457(13) 0.0886(17) -0.0067(12) 0.0528(14) 0.0097(11)
C11 0.063(2) 0.0399(17) 0.0357(17) 0.0005(12) 0.0185(15) 0.0036(14)
C12 0.078(3) 0.057(3) 0.049(2) 0.017(2) 0.027(2) 0.016(2)
C13 0.0678(17) 0.097(2) 0.0748(18) 0.0300(16) 0.0319(14) 0.0060(15)
C9' 0.0210(8) 0.0474(12) 0.0672(13) -0.0206(10) 0.0100(8) 0.0030(7)
C10' 0.0657(14) 0.0457(13) 0.0886(17) -0.0067(12) 0.0528(14) 0.0097(11)
C11' 0.060(5) 0.066(5) 0.035(4) 0.003(3) 0.019(3) 0.030(4)
C12' 0.104(9) 0.031(5) 0.067(7) 0.004(5) -0.008(7) -0.008(5)
C13' 0.0678(17) 0.097(2) 0.0748(18) 0.0300(16) 0.0319(14) 0.0060(15)

loop_
_atom_type_symbol
_atom_type_description
_atom_type_scat_dispersion_real
_atom_type_scat_dispersion_imag
_atom_type_scat_source
C C 0.0033 0.0016 'International Tables Vol C Tables 4.2.6.8 and 6.1.1.4'
H H 0.0000 0.0000 'International Tables Vol C Tables 4.2.6.8 and 6.1.1.4'
N N 0.0061 0.0033 'International Tables Vol C Tables 4.2.6.8 and 6.1.1.4'
Cl Cl 0.1484 0.1585 'International Tables Vol C Tables 4.2.6.8 and 6.1.1.4'

loop_
_geom_angle_atom_site_label_1
_geom_angle_atom_site_label_2
_geom_angle_atom_site_label_3
_geom_angle
C1 N1 C5 122.89(14)
C1 N1 H1 115.3(12)
C5 N1 H1 121.8(12)
N3 N2 C6 104.14(13)
N2 N3 C8 112.70(13)
N2 N3 C9 119.55(14)
C8 N3 C9 127.69(14)
N1 C1 C2 120.44(15)
N1 C1 H1A 119.8
C2 C1 H1A 119.8
C1 C2 C3 118.53(15)
C1 C2 H2 120.7
C3 C2 H2 120.7
C4 C3 C2 120.18(16)
C4 C3 H3 119.9
C2 C3 H3 119.9
C3 C4 C5 120.03(15)
C3 C4 H4 120.0
C5 C4 H4 120.0
N1 C5 C4 117.91(14)
N1 C5 C6 118.90(14)
C4 C5 C6 123.18(14)
N2 C6 C7 111.77(13)
N2 C6 C5 118.11(14)
C7 C6 C5 130.09(14)
C8 C7 C6 104.13(14)
C8 C7 H7 127.9
C6 C7 H7 127.9
N3 C8 C7 107.26(14)
N3 C8 H8 126.4
C7 C8 H8 126.4
N3 C9 C10 112.71(17)
N3 C9 H9A 109.0
C10 C9 H9A 109.0
N3 C9 H9B 109.0
C10 C9 H9B 109.0
H9A C9 H9B 107.8
C9 C10 C11 106.8(2)
C9 C10 H10A 110.4
C11 C10 H10A 110.4
C9 C10 H10B 110.4
C11 C10 H10B 110.4
H10A C10 H10B 108.6
C12 C11 C10 111.4(3)
C12 C11 H11A 109.3
C10 C11 H11A 109.3
C12 C11 H11B 109.3
C10 C11 H11B 109.3
H11A C11 H11B 108.0
C11 C12 C13 111.5(3)
C11 C12 H12A 109.3
C13 C12 H12A 109.3
C11 C12 H12B 109.3
C13 C12 H12B 109.3
H12A C12 H12B 108.0
C12 C13 H13A 109.5
C12 C13 H13B 109.5
H13A C13 H13B 109.5
C12 C13 H13C 109.5
H13A C13 H13C 109.5
H13B C13 H13C 109.5
C12' C11' H11C 111.6
C12' C11' H11D 111.6
H11C C11' H11D 109.4
C11' C12' H12C 107.4
C11' C12' H12D 107.4
H12C C12' H12D 106.9

loop_
_geom_bond_atom_site_label_1
_geom_bond_atom_site_label_2
_geom_bond_distance
N1 C1 1.3501(19)
N1 C5 1.352(2)
N1 H1 0.937(9)
N2 N3 1.3409(18)
N2 C6 1.345(2)
N3 C8 1.351(2)
N3 C9 1.467(2)
C1 C2 1.367(2)
C1 H1A 0.9500
C2 C3 1.392(3)
C2 H2 0.9500
C3 C4 1.380(2)
C3 H3 0.9500
C4 C5 1.393(2)
C4 H4 0.9500
C5 C6 1.455(2)
C6 C7 1.405(2)
C7 C8 1.374(2)
C7 H7 0.9500
C8 H8 0.9500
C9 C10 1.483(3)
C9 H9A 0.9900
C9 H9B 0.9900
C10 C11 1.569(4)
C10 H10A 0.9900
C10 H10B 0.9900
C11 C12 1.530(5)
C11 H11A 0.9900
C11 H11B 0.9900
C12 C13 1.536(5)
C12 H12A 0.9900
C12 H12B 0.9900
C13 H13A 0.9800
C13 H13B 0.9800
C13 H13C 0.9800
C11' C12' 1.508(15)
C11' H11C 0.9900
C11' H11D 0.9900
C12' H12C 0.9900
C12' H12D 0.9900

loop_
_geom_hbond_atom_site_label_D
_geom_hbond_atom_site_label_H
_geom_hbond_atom_site_label_A
_geom_hbond_distance_DH
_geom_hbond_distance_HA
_geom_hbond_distance_DA
_geom_hbond_angle_DHA
_geom_hbond_site_symmetry_A
N1 H1 Cl1 0.937(9) 2.104(11) 3.0184(14) 164.7(17) 4_576

loop_
_geom_torsion_atom_site_label_1
_geom_torsion_atom_site_label_2
_geom_torsion_atom_site_label_3
_geom_torsion_atom_site_label_4
_geom_torsion
C6 N2 N3 C8 -0.7(2)
C6 N2 N3 C9 -178.21(16)
C5 N1 C1 C2 -0.4(3)
N1 C1 C2 C3 0.9(3)
C1 C2 C3 C4 -0.6(3)
C2 C3 C4 C5 -0.3(3)
C1 N1 C5 C4 -0.5(2)
C1 N1 C5 C6 178.42(15)
C3 C4 C5 N1 0.8(3)
C3 C4 C5 C6 -178.04(16)
N3 N2 C6 C7 0.64(19)
N3 N2 C6 C5 178.55(14)
N1 C5 C6 N2 178.43(15)
C4 C5 C6 N2 -2.7(2)
N1 C5 C6 C7 -4.1(3)
C4 C5 C6 C7 174.77(17)
N2 C6 C7 C8 -0.4(2)
C5 C6 C7 C8 -177.99(17)
N2 N3 C8 C7 0.4(2)
C9 N3 C8 C7 177.74(18)
C6 C7 C8 N3 0.0(2)
N2 N3 C9 C10 86.6(2)
C8 N3 C9 C10 -90.5(2)
N3 C9 C10 C11 74.3(2)
C9 C10 C11 C12 168.3(3)
C10 C11 C12 C13 -71.9(5)
